data_4131393
loop_
_publ_author_name
'Li, Beryl X.'
'Le, Diane N.'
'Mack, Kyle A.'
'McClory, Andrew'
'Lim, Ngiap-Kie'
'Cravillion, Theresa'
'Savage, Scott'
'Han, Chong'
'Collum, David B.'
'Zhang, Haiming'
'Gosselin, Francis'

_publ_section_title
;
 Highly Stereoselective Synthesis of Tetrasubstituted Acyclic All-Carbon
 Olefins via Enol Tosylation and Suzuki-Miyaura Coupling.
;
_journal_issue 31
_journal_name_full 'Journal of the American Chemical Society'
_journal_page_first 10777
_journal_page_last 10783
_journal_paper_doi 10.1021/jacs.7b05071
_journal_volume 139
_journal_year 2017
_chemical_absolute_configuration ad
_chemical_formula_sum 'C24 H22 O3 S'
_chemical_formula_weight 390.47
_chemical_name_common 71462-61
_chemical_name_systematic gene781
_space_group.centring_type primitive

_space_group_crystal_system monoclinic
_space_group_IT_number 4
_space_group_name_Hall 'P 2yb'
_space_group_name_H-M_alt 'P 1 21 1'
_atom_sites_solution_hydrogens geom
_atom_sites_solution_primary iterative
_atom_sites_solution_secondary difmap
_audit_creation_method SHELXL-2016/4
_cell_angle_alpha 90
_cell_angle_beta 95.509(2)
_cell_angle_gamma 90
_cell_formula_units_Z 2
_cell_length_a 7.8618(4)
_cell_length_b 6.0592(3)
_cell_length_c 20.5577(9)
_cell_measurement_reflns_used 9746
_cell_measurement_temperature 100(2)
_cell_measurement_theta_max 68.31
_cell_measurement_theta_min 4.32
_cell_volume 974.77(8)
_computing_cell_refinement 'Bruker SAINT'
_computing_data_collection 'Bruker APEX2'
_computing_data_reduction 'Bruker SAINT'
_computing_molecular_graphics ORTEP-32
_computing_publication_material WinGX
_computing_structure_refinement SHELXL-2016
_computing_structure_solution SHELXT-2014
_diffrn_ambient_temperature 100(2)
_diffrn_detector_area_resol_mean 8.366
_diffrn_measured_fraction_theta_full 1.000
_diffrn_measured_fraction_theta_max 1.000
_diffrn_measurement_device_type 'Bruker APEX-II CCD'
_diffrn_measurement_method '\f and \w scans'
_diffrn_radiation_type CuK\a
_diffrn_radiation_wavelength 1.54178
_diffrn_reflns_av_R_equivalents 0.0297
_diffrn_reflns_av_unetI/netI 0.0162
_diffrn_reflns_Laue_measured_fraction_full 1.000
_diffrn_reflns_Laue_measured_fraction_max 1.000
_diffrn_reflns_limit_h_max 9
_diffrn_reflns_limit_h_min -9
_diffrn_reflns_limit_k_max 6
_diffrn_reflns_limit_k_min -7
_diffrn_reflns_limit_l_max 24
_diffrn_reflns_limit_l_min -24
_diffrn_reflns_number 26244
_diffrn_reflns_point_group_measured_fraction_full 0.966
_diffrn_reflns_point_group_measured_fraction_max 0.963
_diffrn_reflns_theta_full 67.000
_diffrn_reflns_theta_max 68.462
_diffrn_reflns_theta_min 2.159
_diffrn_source 'microfocus rotating anode'
_exptl_absorpt_coefficient_mu 1.652
_exptl_absorpt_correction_T_max 0.929
_exptl_absorpt_correction_T_min 0.749
_exptl_absorpt_correction_type multi-scan
_exptl_absorpt_process_details SADABS
_exptl_crystal_colour colorless
_exptl_crystal_density_diffrn 1.330
_exptl_crystal_description blade
_exptl_crystal_F_000 412
_exptl_crystal_size_max 0.080
_exptl_crystal_size_mid 0.050
_exptl_crystal_size_min 0.030
_refine_diff_density_max 0.208
_refine_diff_density_min -0.326
_refine_diff_density_rms 0.045
_refine_ls_abs_structure_details
; 
 Flack x determined using 1443 quotients [(I+)-(I-)]/[(I+)+(I-)] 
 (Parsons, Flack and Wagner, Acta Cryst. B69 (2013) 249-259). 
;
_refine_ls_abs_structure_Flack 0.026(12)
_refine_ls_extinction_method none
_refine_ls_goodness_of_fit_ref 1.179
_refine_ls_hydrogen_treatment constr
_refine_ls_matrix_type full
_refine_ls_number_parameters 254
_refine_ls_number_reflns 3451
_refine_ls_number_restraints 1
_refine_ls_restrained_S_all 1.178
_refine_ls_R_factor_all 0.0323
_refine_ls_R_factor_gt 0.0321
_refine_ls_shift/su_max 0.001
_refine_ls_shift/su_mean 0.000
_refine_ls_structure_factor_coef Fsqd
_refine_ls_weighting_details 'w=1/[\s^2^(Fo^2^)+(0.0458P)^2^+0.5297P] where P=(Fo^2^+2Fc^2^)/3'
_refine_ls_weighting_scheme calc
_refine_ls_wR_factor_gt 0.0932
_refine_ls_wR_factor_ref 0.0933
_reflns_Friedel_coverage 0.746
_reflns_Friedel_fraction_full 0.923
_reflns_Friedel_fraction_max 0.917
_reflns_number_gt 3433
_reflns_number_total 3451
_reflns_threshold_expression 'I > 2\s(I)'
_cod_data_source_file ja-2017-050714-File024.cif
_cod_data_source_block 71462-61
_cod_original_sg_symbol_H-M 'P 21'
_cod_database_code 4131393
_shelx_shelxl_version_number 2016/4
_shelx_space_group_comment
; 
The symmetry employed for this shelxl refinement is uniquely defined 
by the following loop, which should always be used as a source of 
symmetry information in preference to the above space-group names. 
They are only intended as comments. 
;
_shelx_estimated_absorpt_t_min 0.879
_shelx_estimated_absorpt_t_max 0.952

loop_
_space_group_symop_operation_xyz
'x, y, z'
'-x, y+1/2, -z'

loop_
_atom_site_label
_atom_site_type_symbol
_atom_site_fract_x
_atom_site_fract_y
_atom_site_fract_z
_atom_site_U_iso_or_equiv
_atom_site_adp_type
_atom_site_occupancy
_atom_site_site_symmetry_order
_atom_site_calc_flag
_atom_site_refinement_flags_posn
_atom_site_refinement_flags_adp
C1 C 0.0795(4) 0.5311(5) 0.11877(14) 0.0192(6) Uani 1 1 d . .
C2 C -0.0843(4) 0.6178(6) 0.11767(15) 0.0228(7) Uani 1 1 d . .
H2 H -0.102550 0.758789 0.136004 0.027 Uiso 1 1 calc R U
C3 C -0.2208(4) 0.4949(6) 0.08932(15) 0.0260(7) Uani 1 1 d . .
H3 H -0.333403 0.552480 0.088199 0.031 Uiso 1 1 calc R U
C4 C -0.1943(4) 0.2879(6) 0.06245(14) 0.0223(7) Uani 1 1 d . .
C5 C -0.0278(4) 0.2094(6) 0.06262(14) 0.0239(7) Uani 1 1 d . .
H5 H -0.008511 0.071177 0.042807 0.029 Uiso 1 1 calc R U
C6 C 0.1096(4) 0.3278(5) 0.09088(15) 0.0211(7) Uani 1 1 d . .
H6 H 0.222446 0.271468 0.091291 0.025 Uiso 1 1 calc R U
C7 C -0.3456(4) 0.1511(7) 0.03566(16) 0.0317(8) Uani 1 1 d . .
H7A H -0.428994 0.143380 0.068077 0.048 Uiso 1 1 calc R U
H7B H -0.307161 0.001833 0.025982 0.048 Uiso 1 1 calc R U
H7C H -0.398790 0.219318 -0.004481 0.048 Uiso 1 1 calc R U
C8 C 0.4122(4) 0.5894(5) 0.27289(13) 0.0181(6) Uani 1 1 d . .
C9 C 0.4047(4) 0.7326(5) 0.32174(14) 0.0190(7) Uani 1 1 d . .
C10 C 0.2612(4) 0.8971(6) 0.32481(15) 0.0226(7) Uani 1 1 d . .
H10A H 0.308893 1.035276 0.344705 0.027 Uiso 1 1 calc R U
H10B H 0.213195 0.931817 0.279683 0.027 Uiso 1 1 calc R U
C11 C 0.1181(4) 0.8195(6) 0.36314(15) 0.0241(7) Uani 1 1 d . .
H11 H 0.036179 0.926543 0.373051 0.029 Uiso 1 1 calc R U
C12 C 0.0964(4) 0.6172(6) 0.38412(15) 0.0275(8) Uani 1 1 d . .
H12A H 0.175109 0.504517 0.375378 0.033 Uiso 1 1 calc R U
H12B H 0.002009 0.583785 0.407994 0.033 Uiso 1 1 calc R U
C13 C 0.5355(4) 0.7302(5) 0.37992(14) 0.0194(7) Uani 1 1 d . .
C14 C 0.5531(4) 0.5425(6) 0.41929(15) 0.0221(7) Uani 1 1 d . .
H14 H 0.487450 0.414527 0.407499 0.026 Uiso 1 1 calc R U
C15 C 0.6663(4) 0.5415(6) 0.47587(15) 0.0248(7) Uani 1 1 d . .
H15 H 0.676875 0.413755 0.502748 0.030 Uiso 1 1 calc R U
C16 C 0.7631(4) 0.7269(6) 0.49268(15) 0.0267(8) Uani 1 1 d . .
H16 H 0.841170 0.725902 0.530936 0.032 Uiso 1 1 calc R U
C17 C 0.7467(4) 0.9140(6) 0.45395(16) 0.0261(7) Uani 1 1 d . .
H17 H 0.813309 1.041146 0.465827 0.031 Uiso 1 1 calc R U
C18 C 0.6331(4) 0.9168(6) 0.39769(15) 0.0219(7) Uani 1 1 d . .
H18 H 0.622051 1.045836 0.371367 0.026 Uiso 1 1 calc R U
C19 C 0.5492(4) 0.4327(5) 0.25947(13) 0.0175(6) Uani 1 1 d . .
C20 C 0.5097(4) 0.2297(5) 0.22946(14) 0.0194(7) Uani 1 1 d . .
H20 H 0.393675 0.191717 0.217402 0.023 Uiso 1 1 calc R U
C21 C 0.6380(4) 0.0836(6) 0.21714(15) 0.0229(7) Uani 1 1 d . .
H21 H 0.609120 -0.054411 0.197096 0.027 Uiso 1 1 calc R U
C22 C 0.8078(4) 0.1361(6) 0.23366(14) 0.0234(7) Uani 1 1 d . .
H22 H 0.895379 0.034691 0.225407 0.028 Uiso 1 1 calc R U
C23 C 0.8488(4) 0.3396(6) 0.26256(15) 0.0223(7) Uani 1 1 d . .
H23 H 0.965228 0.377855 0.273524 0.027 Uiso 1 1 calc R U
C24 C 0.7216(4) 0.4862(6) 0.27542(14) 0.0199(6) Uani 1 1 d . .
H24 H 0.751307 0.624386 0.295221 0.024 Uiso 1 1 calc R U
O1 O 0.4051(3) 0.6343(4) 0.12938(10) 0.0295(6) Uani 1 1 d . .
O2 O 0.2016(3) 0.9055(4) 0.16444(11) 0.0295(6) Uani 1 1 d . .
O3 O 0.2596(3) 0.5674(4) 0.22850(10) 0.0195(5) Uani 1 1 d . .
S1 S 0.25118(9) 0.68014(12) 0.15779(3) 0.02087(19) Uani 1 1 d . .

loop_
_atom_site_aniso_label
_atom_site_aniso_U_11
_atom_site_aniso_U_22
_atom_site_aniso_U_33
_atom_site_aniso_U_23
_atom_site_aniso_U_13
_atom_site_aniso_U_12
C1 0.0181(14) 0.0230(17) 0.0161(14) 0.0023(11) 0.0000(11) -0.0030(13)
C2 0.0233(15) 0.0240(18) 0.0205(14) -0.0042(12) -0.0002(12) 0.0032(12)
C3 0.0204(15) 0.036(2) 0.0216(15) -0.0023(14) 0.0011(12) 0.0045(14)
C4 0.0251(15) 0.0277(18) 0.0136(14) 0.0014(13) -0.0007(11) -0.0012(13)
C5 0.0304(15) 0.0216(18) 0.0196(14) 0.0011(13) 0.0016(11) 0.0000(14)
C6 0.0221(15) 0.0210(17) 0.0204(14) 0.0035(12) 0.0028(12) 0.0055(12)
C7 0.0313(17) 0.038(2) 0.0248(15) -0.0010(16) -0.0028(13) -0.0084(16)
C8 0.0168(13) 0.0204(16) 0.0169(14) 0.0044(12) 0.0000(11) -0.0031(12)
C9 0.0190(13) 0.0203(18) 0.0178(14) 0.0034(11) 0.0029(11) -0.0012(12)
C10 0.0240(15) 0.0214(17) 0.0222(15) -0.0018(13) 0.0017(12) -0.0002(13)
C11 0.0198(15) 0.031(2) 0.0213(15) -0.0064(13) 0.0009(12) 0.0026(13)
C12 0.0208(15) 0.039(2) 0.0232(15) 0.0012(14) 0.0035(12) 0.0002(14)
C13 0.0186(13) 0.0236(18) 0.0165(13) -0.0042(11) 0.0039(10) 0.0027(12)
C14 0.0235(15) 0.0226(18) 0.0207(14) -0.0016(13) 0.0053(12) 0.0002(13)
C15 0.0271(16) 0.0294(19) 0.0183(15) 0.0015(13) 0.0040(12) 0.0078(14)
C16 0.0235(14) 0.037(2) 0.0185(14) -0.0083(13) -0.0013(11) 0.0073(14)
C17 0.0222(15) 0.0308(19) 0.0254(16) -0.0117(14) 0.0030(12) 0.0008(14)
C18 0.0235(15) 0.0208(17) 0.0220(15) -0.0031(12) 0.0055(12) 0.0031(13)
C19 0.0203(14) 0.0206(17) 0.0116(13) 0.0014(11) 0.0009(10) -0.0019(12)
C20 0.0211(13) 0.0209(18) 0.0163(13) 0.0020(11) 0.0017(10) -0.0016(12)
C21 0.0317(17) 0.0177(16) 0.0190(14) -0.0026(13) 0.0017(12) -0.0001(13)
C22 0.0259(15) 0.0236(19) 0.0208(14) -0.0010(12) 0.0019(12) 0.0065(13)
C23 0.0178(15) 0.029(2) 0.0202(15) -0.0015(13) 0.0005(11) 0.0022(13)
C24 0.0214(15) 0.0208(16) 0.0176(14) -0.0018(12) 0.0016(11) -0.0015(12)
O1 0.0211(10) 0.0454(17) 0.0214(10) 0.0083(10) -0.0008(8) -0.0057(10)
O2 0.0353(13) 0.0205(13) 0.0302(12) 0.0044(10) -0.0095(10) -0.0041(10)
O3 0.0166(10) 0.0229(12) 0.0185(10) 0.0012(9) -0.0006(8) -0.0011(8)
S1 0.0203(3) 0.0232(4) 0.0183(3) 0.0037(3) -0.0019(2) -0.0031(3)

loop_
_atom_type_symbol
_atom_type_description
_atom_type_scat_dispersion_real
_atom_type_scat_dispersion_imag
_atom_type_scat_source
C C 0.0181 0.0091 'International Tables Vol C Tables 4.2.6.8 and 6.1.1.4'
H H 0.0000 0.0000 'International Tables Vol C Tables 4.2.6.8 and 6.1.1.4'
O O 0.0492 0.0322 'International Tables Vol C Tables 4.2.6.8 and 6.1.1.4'
S S 0.3331 0.5567 'International Tables Vol C Tables 4.2.6.8 and 6.1.1.4'

loop_
_geom_angle_atom_site_label_1
_geom_angle_atom_site_label_2
_geom_angle_atom_site_label_3
_geom_angle
C6 C1 C2 121.5(3)
C6 C1 S1 119.5(2)
C2 C1 S1 119.0(2)
C3 C2 C1 118.8(3)
C3 C2 H2 120.6
C1 C2 H2 120.6
C2 C3 C4 120.7(3)
C2 C3 H3 119.7
C4 C3 H3 119.7
C5 C4 C3 118.8(3)
C5 C4 C7 121.4(3)
C3 C4 C7 119.7(3)
C6 C5 C4 121.5(3)
C6 C5 H5 119.3
C4 C5 H5 119.3
C5 C6 C1 118.6(3)
C5 C6 H6 120.7
C1 C6 H6 120.7
C4 C7 H7A 109.5
C4 C7 H7B 109.5
H7A C7 H7B 109.5
C4 C7 H7C 109.5
H7A C7 H7C 109.5
H7B C7 H7C 109.5
C9 C8 O3 116.3(3)
C9 C8 C19 130.0(3)
O3 C8 C19 113.5(2)
C8 C9 C13 121.2(3)
C8 C9 C10 123.2(3)
C13 C9 C10 115.5(3)
C11 C10 C9 114.4(3)
C11 C10 H10A 108.7
C9 C10 H10A 108.7
C11 C10 H10B 108.7
C9 C10 H10B 108.7
H10A C10 H10B 107.6
C12 C11 C10 126.0(3)
C12 C11 H11 117.0
C10 C11 H11 117.0
C11 C12 H12A 120.0
C11 C12 H12B 120.0
H12A C12 H12B 120.0
C14 C13 C18 119.2(3)
C14 C13 C9 119.5(3)
C18 C13 C9 121.2(3)
C13 C14 C15 120.5(3)
C13 C14 H14 119.8
C15 C14 H14 119.8
C16 C15 C14 119.8(3)
C16 C15 H15 120.1
C14 C15 H15 120.1
C15 C16 C17 120.2(3)
C15 C16 H16 119.9
C17 C16 H16 119.9
C16 C17 C18 120.3(3)
C16 C17 H17 119.8
C18 C17 H17 119.8
C17 C18 C13 120.0(3)
C17 C18 H18 120.0
C13 C18 H18 120.0
C20 C19 C24 118.4(3)
C20 C19 C8 120.8(3)
C24 C19 C8 120.8(3)
C21 C20 C19 120.6(3)
C21 C20 H20 119.7
C19 C20 H20 119.7
C22 C21 C20 120.8(3)
C22 C21 H21 119.6
C20 C21 H21 119.6
C21 C22 C23 119.1(3)
C21 C22 H22 120.4
C23 C22 H22 120.4
C24 C23 C22 120.6(3)
C24 C23 H23 119.7
C22 C23 H23 119.7
C23 C24 C19 120.5(3)
C23 C24 H24 119.7
C19 C24 H24 119.7
C8 O3 S1 119.63(18)
O1 S1 O2 118.46(15)
O1 S1 O3 109.09(12)
O2 S1 O3 107.96(13)
O1 S1 C1 111.10(14)
O2 S1 C1 109.31(15)
O3 S1 C1 99.14(13)

loop_
_geom_bond_atom_site_label_1
_geom_bond_atom_site_label_2
_geom_bond_distance
C1 C6 1.389(5)
C1 C2 1.389(4)
C1 S1 1.753(3)
C2 C3 1.388(5)
C2 H2 0.9500
C3 C4 1.395(5)
C3 H3 0.9500
C4 C5 1.392(5)
C4 C7 1.510(4)
C5 C6 1.378(5)
C5 H5 0.9500
C6 H6 0.9500
C7 H7A 0.9800
C7 H7B 0.9800
C7 H7C 0.9800
C8 C9 1.333(4)
C8 O3 1.442(3)
C8 C19 1.482(4)
C9 C13 1.501(4)
C9 C10 1.511(4)
C10 C11 1.509(4)
C10 H10A 0.9900
C10 H10B 0.9900
C11 C12 1.316(5)
C11 H11 0.9500
C12 H12A 0.9500
C12 H12B 0.9500
C13 C14 1.395(4)
C13 C18 1.396(5)
C14 C15 1.395(4)
C14 H14 0.9500
C15 C16 1.382(5)
C15 H15 0.9500
C16 C17 1.384(5)
C16 H16 0.9500
C17 C18 1.392(4)
C17 H17 0.9500
C18 H18 0.9500
C19 C20 1.398(4)
C19 C24 1.402(4)
C20 C21 1.384(5)
C20 H20 0.9500
C21 C22 1.382(5)
C21 H21 0.9500
C22 C23 1.393(5)
C22 H22 0.9500
C23 C24 1.382(4)
C23 H23 0.9500
C24 H24 0.9500
O1 S1 1.421(2)
O2 S1 1.430(3)
O3 S1 1.602(2)
